data_4060499
loop_
_publ_author_name
'Doherty, Simon'
'Knight, Julian G.'
'Rath, Rakesh K.'
'Clegg, William'
'Harrington, Ross W.'
'Newman, Colin R.'
'Campbell, Robert'
'Amin, Hiren'

_publ_section_title
;
Ruthenium Complexes of Six-Electron-Donor NUPHOS-Type Diphosphines: 
Highly Selective Catalysts for the Hydrocarboxylation of Terminal Alkynes
;
_journal_issue 11
_journal_name_full Organometallics
_journal_page_first 2633
_journal_page_last 2644
_journal_paper_doi 10.1021/om050014j
_journal_volume 24
_journal_year 2005
_chemical_formula_moiety '2 C46 H42 P2 Cl Ru +, 2 Sb F6 -, 4 C H2 Cl2'
_chemical_formula_sum 'C96 H92 Cl10 F12 P4 Ru2 Sb2'
_chemical_formula_weight 2397.72
_space_group_IT_number 2
_symmetry_cell_setting triclinic
_symmetry_space_group_name_Hall '-P 1'
_symmetry_space_group_name_H-M 'P -1'
_atom_sites_solution_hydrogens geom
_atom_sites_solution_primary direct
_atom_sites_solution_secondary difmap
_audit_creation_method SHELXL-97
_cell_angle_alpha 97.429(1)
_cell_angle_beta 94.401(2)
_cell_angle_gamma 111.458(1)
_cell_formula_units_Z 2
_cell_length_a 14.7948(13)
_cell_length_b 17.8716(15)
_cell_length_c 19.9255(17)
_cell_measurement_reflns_used 18587
_cell_measurement_temperature 150(2)
_cell_measurement_theta_max 28.55
_cell_measurement_theta_min 2.28
_cell_volume 4818.0(7)
_computing_cell_refinement 'Bruker SAINT'
_computing_data_collection 'Bruker SMART'
_computing_data_reduction 'Bruker SAINT'
_computing_molecular_graphics 'Bruker SHELXTL'
_computing_publication_material 'Bruker SHELXTL and local programs'
_computing_structure_refinement 'Bruker SHELXTL'
_computing_structure_solution 'Bruker SHELXTL'
_diffrn_ambient_temperature 150(2)
_diffrn_measured_fraction_theta_full 0.983
_diffrn_measured_fraction_theta_max 0.983
_diffrn_measurement_device_type 'Bruker SMART 1K CCD diffractometer'
_diffrn_measurement_method 'thin-slice \w scans'
_diffrn_radiation_monochromator graphite
_diffrn_radiation_source 'sealed tube'
_diffrn_radiation_type MoK\a
_diffrn_radiation_wavelength 0.71073
_diffrn_reflns_av_R_equivalents 0.0000
_diffrn_reflns_av_sigmaI/netI 0.1251
_diffrn_reflns_limit_h_max 17
_diffrn_reflns_limit_h_min -17
_diffrn_reflns_limit_k_max 21
_diffrn_reflns_limit_k_min -21
_diffrn_reflns_limit_l_max 23
_diffrn_reflns_limit_l_min -23
_diffrn_reflns_number 34203
_diffrn_reflns_theta_full 25.00
_diffrn_reflns_theta_max 25.00
_diffrn_reflns_theta_min 1.04
_diffrn_standards_decay_% .
_diffrn_standards_number 0
_exptl_absorpt_coefficient_mu 1.275
_exptl_absorpt_correction_T_max 0.7845
_exptl_absorpt_correction_T_min 0.7009
_exptl_absorpt_correction_type multi-scan
_exptl_crystal_colour ornage
_exptl_crystal_density_diffrn 1.653
_exptl_crystal_density_method 'not measured'
_exptl_crystal_description block
_exptl_crystal_F_000 2392
_exptl_crystal_size_max 0.30
_exptl_crystal_size_mid 0.30
_exptl_crystal_size_min 0.20
_refine_diff_density_max 2.290
_refine_diff_density_min -1.682
_refine_diff_density_rms 0.231
_refine_ls_extinction_method none
_refine_ls_goodness_of_fit_ref 1.022
_refine_ls_hydrogen_treatment constr
_refine_ls_matrix_type full
_refine_ls_number_parameters 1167
_refine_ls_number_reflns 34205
_refine_ls_number_restraints 803
_refine_ls_restrained_S_all 1.012
_refine_ls_R_factor_all 0.1250
_refine_ls_R_factor_gt 0.0714
_refine_ls_shift/su_max 0.099
_refine_ls_shift/su_mean 0.001
_refine_ls_structure_factor_coef Fsqd
_refine_ls_weighting_details 'calc w=1/[\s^2^(Fo^2^)+(0.0811P)^2^+11.0635P] where P=(Fo^2^+2Fc^2^)/3'
_refine_ls_weighting_scheme calc
_refine_ls_wR_factor_gt 0.1686
_refine_ls_wR_factor_ref 0.2019
_reflns_number_gt 21606
_reflns_number_total 34205
_reflns_threshold_expression I>2\s(I)
_cod_database_code 4060499

loop_
_symmetry_equiv_pos_as_xyz
'x, y, z'
'-x, -y, -z'

loop_
_atom_site_label
_atom_site_type_symbol
_atom_site_fract_x
_atom_site_fract_y
_atom_site_fract_z
_atom_site_U_iso_or_equiv
_atom_site_adp_type
_atom_site_occupancy
_atom_site_symmetry_multiplicity
_atom_site_calc_flag
_atom_site_refinement_flags
_atom_site_disorder_assembly
_atom_site_disorder_group
Ru2 Ru 0.29967(4) 0.69803(3) 0.60507(3) 0.01566(14) Uani 1 1 d . . .
Cl12 Cl 0.32286(14) 0.67275(11) 0.71835(9) 0.0219(4) Uani 1 1 d . . .
P3 P 0.39856(13) 0.62456(11) 0.57062(9) 0.0155(4) Uani 1 1 d . . .
P4 P 0.43870(14) 0.81665(11) 0.64277(9) 0.0160(4) Uani 1 1 d . . .
C47 C 0.2626(6) 0.8397(5) 0.5130(4) 0.0311(19) Uani 1 1 d U . .
H47A H 0.2814 0.8282 0.4679 0.047 Uiso 1 1 calc R . .
H47B H 0.3199 0.8793 0.5435 0.047 Uiso 1 1 calc R . .
H47C H 0.2114 0.8620 0.5088 0.047 Uiso 1 1 calc R . .
C48 C 0.2247(5) 0.7629(5) 0.5417(4) 0.0229(15) Uani 1 1 d U . .
C49 C 0.2131(5) 0.6862(4) 0.5031(4) 0.0229(15) Uani 1 1 d U . .
H49 H 0.2350 0.6839 0.4596 0.027 Uiso 1 1 calc R . .
C50 C 0.1691(5) 0.6140(5) 0.5293(4) 0.0226(15) Uani 1 1 d U . .
H50 H 0.1611 0.5638 0.5021 0.027 Uiso 1 1 calc R . .
C51 C 0.1367(5) 0.6122(5) 0.5932(4) 0.0224(15) Uani 1 1 d U . .
C52 C 0.1521(6) 0.6896(5) 0.6313(4) 0.0271(16) Uani 1 1 d U . .
H52 H 0.1338 0.6920 0.6759 0.033 Uiso 1 1 calc R . .
C53 C 0.1931(6) 0.7624(5) 0.6061(4) 0.0278(16) Uani 1 1 d U . .
H53 H 0.1997 0.8123 0.6331 0.033 Uiso 1 1 calc R . .
C54 C 0.0862(5) 0.5361(5) 0.6225(4) 0.0241(15) Uani 1 1 d U . .
H54 H 0.1252 0.5396 0.6669 0.029 Uiso 1 1 calc R . .
C55 C 0.0751(6) 0.4583(5) 0.5764(4) 0.0329(19) Uani 1 1 d U . .
H55A H 0.0422 0.4115 0.5984 0.049 Uiso 1 1 calc R . .
H55B H 0.1399 0.4596 0.5679 0.049 Uiso 1 1 calc R . .
H55C H 0.0359 0.4535 0.5329 0.049 Uiso 1 1 calc R . .
C56 C -0.0141(6) 0.5342(5) 0.6362(5) 0.040(2) Uani 1 1 d U . .
H56A H -0.0066 0.5846 0.6664 0.060 Uiso 1 1 calc R . .
H56B H -0.0468 0.4873 0.6582 0.060 Uiso 1 1 calc R . .
H56C H -0.0537 0.5296 0.5930 0.060 Uiso 1 1 calc R . .
C57 C 0.3396(5) 0.5542(4) 0.4894(3) 0.0169(14) Uani 1 1 d U . .
C58 C 0.3056(5) 0.4704(4) 0.4856(4) 0.0201(15) Uani 1 1 d U . .
H58 H 0.3170 0.4480 0.5246 0.024 Uiso 1 1 calc R . .
C59 C 0.2548(5) 0.4183(5) 0.4249(4) 0.0266(17) Uani 1 1 d U . .
H59 H 0.2313 0.3609 0.4231 0.032 Uiso 1 1 calc R . .
C60 C 0.2385(6) 0.4497(5) 0.3676(4) 0.0300(18) Uani 1 1 d U . .
H60 H 0.2024 0.4143 0.3267 0.036 Uiso 1 1 calc R . .
C61 C 0.2751(5) 0.5335(5) 0.3703(4) 0.0256(16) Uani 1 1 d U . .
H61 H 0.2662 0.5556 0.3306 0.031 Uiso 1 1 calc R . .
C62 C 0.3246(5) 0.5848(5) 0.4304(3) 0.0219(16) Uani 1 1 d U . .
H62 H 0.3490 0.6422 0.4316 0.026 Uiso 1 1 calc R . .
C63 C 0.4124(5) 0.5536(4) 0.6257(3) 0.0153(14) Uani 1 1 d U . .
C64 C 0.4983(5) 0.5420(4) 0.6357(3) 0.0198(15) Uani 1 1 d U . .
H64 H 0.5549 0.5757 0.6189 0.024 Uiso 1 1 calc R . .
C65 C 0.5026(6) 0.4799(5) 0.6710(4) 0.0293(17) Uani 1 1 d U . .
H65 H 0.5623 0.4718 0.6784 0.035 Uiso 1 1 calc R . .
C66 C 0.4195(6) 0.4303(5) 0.6951(4) 0.0285(16) Uani 1 1 d U . .
H66 H 0.4221 0.3883 0.7191 0.034 Uiso 1 1 calc R . .
C67 C 0.3332(6) 0.4425(4) 0.6840(4) 0.0256(16) Uani 1 1 d U . .
H67 H 0.2760 0.4080 0.6996 0.031 Uiso 1 1 calc R . .
C68 C 0.3291(6) 0.5044(4) 0.6505(3) 0.0216(15) Uani 1 1 d U . .
H68 H 0.2699 0.5134 0.6444 0.026 Uiso 1 1 calc R . .
C69 C 0.5242(5) 0.6796(4) 0.5540(4) 0.0174(14) Uani 1 1 d U . .
C70 C 0.5959(5) 0.7383(4) 0.6039(4) 0.0180(14) Uani 1 1 d U . .
C71 C 0.6889(5) 0.7795(4) 0.5867(4) 0.0239(16) Uani 1 1 d U . .
H71 H 0.7378 0.8183 0.6208 0.029 Uiso 1 1 calc R . .
C72 C 0.7120(6) 0.7659(5) 0.5221(4) 0.0303(18) Uani 1 1 d U . .
H72 H 0.7747 0.7971 0.5112 0.036 Uiso 1 1 calc R . .
C73 C 0.6431(6) 0.7063(5) 0.4733(4) 0.0251(16) Uani 1 1 d U . .
H73 H 0.6590 0.6947 0.4288 0.030 Uiso 1 1 calc R . .
C74 C 0.5501(5) 0.6632(4) 0.4895(4) 0.0209(15) Uani 1 1 d U . .
H74 H 0.5033 0.6218 0.4558 0.025 Uiso 1 1 calc R . .
C75 C 0.5866(5) 0.7596(4) 0.6784(4) 0.0181(14) Uani 1 1 d U . .
C76 C 0.6473(5) 0.7419(5) 0.7258(4) 0.0245(16) Uani 1 1 d U . .
H76 H 0.6862 0.7129 0.7100 0.029 Uiso 1 1 calc R . .
C77 C 0.6518(5) 0.7657(4) 0.7947(4) 0.0262(16) Uani 1 1 d U . .
H77 H 0.6925 0.7521 0.8261 0.031 Uiso 1 1 calc R . .
C78 C 0.5972(5) 0.8096(5) 0.8187(4) 0.0257(16) Uani 1 1 d U . .
H78 H 0.6010 0.8267 0.8664 0.031 Uiso 1 1 calc R . .
C79 C 0.5378(5) 0.8281(4) 0.7731(3) 0.0200(15) Uani 1 1 d U . .
H79 H 0.5021 0.8597 0.7896 0.024 Uiso 1 1 calc R . .
C80 C 0.5283(5) 0.8010(4) 0.7016(3) 0.0168(14) Uani 1 1 d U . .
C81 C 0.5134(5) 0.8682(4) 0.5809(3) 0.0163(14) Uani 1 1 d U . .
C82 C 0.4879(6) 0.8394(4) 0.5111(4) 0.0214(15) Uani 1 1 d U . .
H82 H 0.4294 0.7931 0.4950 0.026 Uiso 1 1 calc R . .
C83 C 0.5460(6) 0.8767(5) 0.4652(4) 0.0285(17) Uani 1 1 d U . .
H83 H 0.5271 0.8572 0.4176 0.034 Uiso 1 1 calc R . .
C84 C 0.6330(6) 0.9436(5) 0.4889(4) 0.0333(19) Uani 1 1 d U . .
H84 H 0.6743 0.9691 0.4575 0.040 Uiso 1 1 calc R . .
C85 C 0.6587(6) 0.9726(5) 0.5577(4) 0.0274(17) Uani 1 1 d U . .
H85 H 0.7178 1.0185 0.5736 0.033 Uiso 1 1 calc R . .
C86 C 0.6003(5) 0.9361(4) 0.6039(4) 0.0220(16) Uani 1 1 d U . .
H86 H 0.6187 0.9568 0.6513 0.026 Uiso 1 1 calc R . .
C87 C 0.4027(5) 0.8951(4) 0.6888(3) 0.0163(14) Uani 1 1 d U . .
C88 C 0.4244(5) 0.9707(4) 0.6683(4) 0.0204(15) Uani 1 1 d U . .
H88 H 0.4643 0.9846 0.6331 0.024 Uiso 1 1 calc R . .
C89 C 0.3874(6) 1.0265(5) 0.6997(4) 0.0267(17) Uani 1 1 d U . .
H89 H 0.4021 1.0779 0.6856 0.032 Uiso 1 1 calc R . .
C90 C 0.3295(6) 1.0064(5) 0.7511(4) 0.0298(18) Uani 1 1 d U . .
H90 H 0.3042 1.0439 0.7722 0.036 Uiso 1 1 calc R . .
C91 C 0.3086(6) 0.9314(5) 0.7716(4) 0.0287(17) Uani 1 1 d U . .
H91 H 0.2692 0.9177 0.8071 0.034 Uiso 1 1 calc R . .
C92 C 0.3452(5) 0.8759(4) 0.7405(4) 0.0211(15) Uani 1 1 d U . .
H92 H 0.3304 0.8245 0.7548 0.025 Uiso 1 1 calc R . .
Ru1 Ru 0.09456(4) 0.29163(3) 0.88205(3) 0.01505(14) Uani 1 1 d . . .
Cl11 Cl 0.13713(13) 0.31511(11) 0.77080(9) 0.0206(4) Uani 1 1 d . . .
P1 P 0.11585(14) 0.16867(11) 0.85244(9) 0.0169(4) Uani 1 1 d . . .
P2 P 0.26237(13) 0.35546(11) 0.92882(9) 0.0149(4) Uani 1 1 d . . .
C1 C -0.0819(6) 0.1529(5) 0.9607(4) 0.039(2) Uani 1 1 d U . .
H1A H -0.1267 0.1113 0.9236 0.058 Uiso 1 1 calc R . .
H1B H -0.1177 0.1588 0.9991 0.058 Uiso 1 1 calc R . .
H1C H -0.0285 0.1362 0.9756 0.058 Uiso 1 1 calc R . .
C2 C -0.0401(6) 0.2332(5) 0.9358(4) 0.0275(17) Uani 1 1 d U . .
C3 C -0.0728(6) 0.2405(5) 0.8699(4) 0.0272(16) Uani 1 1 d U . .
H3 H -0.1179 0.1934 0.8403 0.033 Uiso 1 1 calc R . .
C4 C -0.0412(5) 0.3140(5) 0.8469(4) 0.0233(16) Uani 1 1 d U . .
H4 H -0.0621 0.3154 0.8010 0.028 Uiso 1 1 calc R . .
C5 C 0.0221(5) 0.3887(5) 0.8901(4) 0.0221(15) Uani 1 1 d U . .
C6 C 0.0556(5) 0.3800(5) 0.9549(4) 0.0234(16) Uani 1 1 d U . .
H6 H 0.0995 0.4274 0.9848 0.028 Uiso 1 1 calc R . .
C7 C 0.0280(5) 0.3050(5) 0.9783(4) 0.0225(15) Uani 1 1 d U . .
H7 H 0.0548 0.3023 1.0224 0.027 Uiso 1 1 calc R . .
C8 C 0.0427(6) 0.4713(5) 0.8713(4) 0.0294(16) Uani 1 1 d U . .
H8 H 0.1052 0.5104 0.8991 0.035 Uiso 1 1 calc R . .
C9 C -0.0412(8) 0.4954(6) 0.8931(6) 0.059(3) Uani 1 1 d U . .
H9A H -0.0317 0.5495 0.8824 0.088 Uiso 1 1 calc R . .
H9B H -0.0420 0.4965 0.9423 0.088 Uiso 1 1 calc R . .
H9C H -0.1036 0.4554 0.8685 0.088 Uiso 1 1 calc R . .
C10 C 0.0506(7) 0.4783(6) 0.7959(4) 0.041(2) Uani 1 1 d U . .
H10A H 0.0650 0.5350 0.7900 0.062 Uiso 1 1 calc R . .
H10B H -0.0116 0.4428 0.7680 0.062 Uiso 1 1 calc R . .
H10C H 0.1034 0.4618 0.7815 0.062 Uiso 1 1 calc R . .
C11 C 0.0020(5) 0.0892(4) 0.8070(4) 0.0204(15) Uani 1 1 d U . .
C12 C -0.0344(6) 0.0117(4) 0.8231(4) 0.0252(17) Uani 1 1 d U . .
H12 H 0.0014 -0.0032 0.8570 0.030 Uiso 1 1 calc R . .
C13 C -0.1252(6) -0.0451(5) 0.7888(4) 0.0303(18) Uani 1 1 d U . .
H13 H -0.1509 -0.0982 0.8003 0.036 Uiso 1 1 calc R . .
C14 C -0.1772(6) -0.0249(5) 0.7387(4) 0.0337(19) Uani 1 1 d U . .
H14 H -0.2386 -0.0635 0.7161 0.040 Uiso 1 1 calc R . .
C15 C -0.1388(6) 0.0529(5) 0.7216(4) 0.0310(18) Uani 1 1 d U . .
H15 H -0.1738 0.0673 0.6868 0.037 Uiso 1 1 calc R . .
C16 C -0.0502(6) 0.1087(4) 0.7552(4) 0.0250(17) Uani 1 1 d U . .
H16 H -0.0241 0.1613 0.7429 0.030 Uiso 1 1 calc R . .
C17 C 0.1471(6) 0.1453(5) 0.9879(4) 0.0337(18) Uani 1 1 d U . .
H17 H 0.1212 0.1859 0.9997 0.040 Uiso 1 1 calc R . .
C18 C 0.1777(7) 0.1114(5) 1.0384(4) 0.046(2) Uani 1 1 d U . .
H18 H 0.1742 0.1293 1.0848 0.055 Uiso 1 1 calc R . .
C19 C 0.2131(7) 0.0518(6) 1.0219(5) 0.050(2) Uani 1 1 d U . .
H19 H 0.2342 0.0283 1.0571 0.059 Uiso 1 1 calc R . .
C20 C 0.2188(7) 0.0250(6) 0.9543(5) 0.044(2) Uani 1 1 d U . .
H20 H 0.2438 -0.0164 0.9431 0.053 Uiso 1 1 calc R . .
C21 C 0.1874(6) 0.0593(5) 0.9031(4) 0.0341(18) Uani 1 1 d U . .
H21 H 0.1892 0.0402 0.8567 0.041 Uiso 1 1 calc R . .
C22 C 0.1533(5) 0.1213(4) 0.9195(4) 0.0214(15) Uani 1 1 d U . .
C23 C 0.2078(5) 0.1781(4) 0.7939(3) 0.0174(14) Uani 1 1 d U . .
C24 C 0.1771(6) 0.1489(4) 0.7236(4) 0.0218(15) Uani 1 1 d U . .
H24 H 0.1096 0.1179 0.7080 0.026 Uiso 1 1 calc R . .
C25 C 0.2419(6) 0.1641(5) 0.6777(4) 0.0282(17) Uani 1 1 d U . .
H25 H 0.2195 0.1429 0.6306 0.034 Uiso 1 1 calc R . .
C26 C 0.3407(6) 0.2106(5) 0.6989(4) 0.0266(16) Uani 1 1 d U . .
H26 H 0.3858 0.2239 0.6667 0.032 Uiso 1 1 calc R . .
C27 C 0.3715(6) 0.2370(5) 0.7682(4) 0.0252(16) Uani 1 1 d U . .
H27 H 0.4392 0.2672 0.7835 0.030 Uiso 1 1 calc R . .
C28 C 0.3073(5) 0.2209(4) 0.8156(4) 0.0182(14) Uani 1 1 d U . .
C29 C 0.3532(5) 0.2435(4) 0.8896(4) 0.0190(14) Uani 1 1 d U . .
C30 C 0.3408(5) 0.2984(4) 0.9415(4) 0.0171(14) Uani 1 1 d U . .
C31 C 0.4008(5) 0.3158(4) 1.0053(4) 0.0217(16) Uani 1 1 d U . .
H31 H 0.3961 0.3550 1.0405 0.026 Uiso 1 1 calc R . .
C32 C 0.4646(6) 0.2788(5) 1.0182(4) 0.0312(18) Uani 1 1 d U . .
H32 H 0.5017 0.2914 1.0621 0.037 Uiso 1 1 calc R . .
C33 C 0.4758(6) 0.2228(5) 0.9675(4) 0.0343(19) Uani 1 1 d U . .
H33 H 0.5199 0.1966 0.9762 0.041 Uiso 1 1 calc R . .
C34 C 0.4206(6) 0.2061(5) 0.9040(4) 0.0294(18) Uani 1 1 d U . .
H34 H 0.4282 0.1683 0.8689 0.035 Uiso 1 1 calc R . .
C35 C 0.2752(5) 0.4150(4) 1.0145(3) 0.0192(15) Uani 1 1 d U . .
C36 C 0.3112(6) 0.4988(5) 1.0266(4) 0.0263(16) Uani 1 1 d U . .
H36 H 0.3350 0.5276 0.9907 0.032 Uiso 1 1 calc R . .
C37 C 0.3136(6) 0.5423(5) 1.0906(4) 0.0347(18) Uani 1 1 d U . .
H37 H 0.3397 0.6003 1.0989 0.042 Uiso 1 1 calc R . .
C38 C 0.2774(6) 0.4993(5) 1.1413(4) 0.0348(19) Uani 1 1 d U . .
H38 H 0.2773 0.5284 1.1847 0.042 Uiso 1 1 calc R . .
C39 C 0.2416(5) 0.4165(5) 1.1316(4) 0.0290(17) Uani 1 1 d U . .
H39 H 0.2177 0.3880 1.1676 0.035 Uiso 1 1 calc R . .
C40 C 0.2407(5) 0.3751(5) 1.0685(3) 0.0240(16) Uani 1 1 d U . .
H40 H 0.2158 0.3172 1.0614 0.029 Uiso 1 1 calc R . .
C41 C 0.3353(5) 0.4355(4) 0.8843(3) 0.0158(14) Uani 1 1 d U . .
C42 C 0.2925(5) 0.4861(4) 0.8604(3) 0.0201(15) Uani 1 1 d U . .
H42 H 0.2247 0.4738 0.8622 0.024 Uiso 1 1 calc R . .
C43 C 0.3463(6) 0.5535(5) 0.8343(3) 0.0235(15) Uani 1 1 d U . .
H43 H 0.3159 0.5875 0.8184 0.028 Uiso 1 1 calc R . .
C44 C 0.4443(6) 0.5717(5) 0.8312(4) 0.0271(16) Uani 1 1 d U . .
H44 H 0.4820 0.6189 0.8139 0.032 Uiso 1 1 calc R . .
C45 C 0.4882(5) 0.5209(5) 0.8536(4) 0.0273(16) Uani 1 1 d U . .
H45 H 0.5555 0.5327 0.8501 0.033 Uiso 1 1 calc R . .
C46 C 0.4348(5) 0.4536(5) 0.8808(4) 0.0239(16) Uani 1 1 d U . .
H46 H 0.4655 0.4199 0.8970 0.029 Uiso 1 1 calc R . .
Sb1 Sb 0.31393(4) 0.74251(4) 0.27397(3) 0.03690(17) Uani 1 1 d . . .
F1 F 0.4211(5) 0.8368(5) 0.2855(6) 0.158(5) Uani 1 1 d . . .
F2 F 0.3937(5) 0.6828(5) 0.2734(4) 0.111(3) Uani 1 1 d . . .
F3 F 0.3052(8) 0.7330(6) 0.1792(4) 0.139(4) Uani 1 1 d . . .
F4 F 0.2067(5) 0.6431(4) 0.2610(4) 0.094(2) Uani 1 1 d . . .
F5 F 0.2295(5) 0.7954(4) 0.2711(3) 0.078(2) Uani 1 1 d . . .
F6 F 0.3151(6) 0.7441(4) 0.3664(3) 0.091(2) Uani 1 1 d . . .
Sb2 Sb 0.99660(5) 0.76563(4) 0.79717(4) 0.04282(18) Uani 1 1 d . . .
Cl3 Cl 0.5266(3) 1.0178(2) 0.91696(15) 0.0881(11) Uani 1 1 d U . .
Cl4 Cl 0.67895(18) 1.04618(16) 0.82731(14) 0.0555(7) Uani 1 1 d U . .
Cl7 Cl -0.0685(2) 1.2358(2) 0.62403(15) 0.0770(9) Uani 1 1 d U . .
Cl8 Cl 0.0467(3) 1.2551(2) 0.51079(18) 0.0919(11) Uani 1 1 d U . .
Cl9 Cl 1.1197(3) 0.9449(2) 0.6196(3) 0.1209(16) Uani 1 1 d U . .
Cl10 Cl 0.9391(3) 0.9604(2) 0.57333(17) 0.0829(9) Uani 1 1 d U . .
C93 C 0.5847(8) 1.0722(7) 0.8562(5) 0.061(3) Uani 1 1 d U . .
H93A H 0.6116 1.1311 0.8759 0.074 Uiso 1 1 calc R . .
H93B H 0.5352 1.0638 0.8166 0.074 Uiso 1 1 calc R . .
C95 C 0.0317(11) 1.2189(12) 0.5913(7) 0.134(7) Uani 1 1 d U . .
H95A H 0.0193 1.1599 0.5846 0.161 Uiso 1 1 calc R . .
H95B H 0.0922 1.2482 0.6240 0.161 Uiso 1 1 calc R . .
C96 C 0.9957(8) 0.9217(7) 0.6300(5) 0.065(3) Uani 1 1 d U . .
H96A H 0.9610 0.8617 0.6234 0.078 Uiso 1 1 calc R . .
H96B H 0.9915 0.9443 0.6771 0.078 Uiso 1 1 calc R . .
C94 C 0.248(3) 0.723(3) -0.0875(18) 0.097(9) Uani 0.70(5) 1 d PU A 1
H94A H 0.1836 0.7137 -0.1133 0.117 Uiso 0.70(5) 1 calc PR A 1
H94B H 0.2800 0.6930 -0.1160 0.117 Uiso 0.70(5) 1 calc PR A 1
C94A C 0.225(7) 0.723(7) -0.077(5) 0.104(9) Uani 0.30(5) 1 d PU A 2
H94C H 0.1747 0.7469 -0.0758 0.125 Uiso 0.30(5) 1 calc PR A 2
H94D H 0.2046 0.6791 -0.1177 0.125 Uiso 0.30(5) 1 calc PR A 2
Cl1 Cl 0.3201(13) 0.8264(7) -0.0712(11) 0.092(4) Uani 0.70(5) 1 d PU A 1
Cl1A Cl 0.3418(18) 0.803(3) -0.0899(14) 0.088(7) Uani 0.30(5) 1 d PU A 2
Cl2 Cl 0.2286(3) 0.6839(3) -0.0118(2) 0.1244(16) Uani 1 1 d U . .
F12 F 0.9369(5) 0.6522(4) 0.7725(4) 0.090(2) Uani 1 1 d . . .
F11 F 1.1121(5) 0.7619(4) 0.7774(4) 0.084(2) Uani 1 1 d . . .
F10 F 0.8808(6) 0.7671(5) 0.8169(8) 0.202(7) Uani 1 1 d . . .
F9 F 1.0518(6) 0.8757(4) 0.8136(8) 0.207(7) Uani 1 1 d . . .
F8 F 1.0199(8) 0.7470(7) 0.8799(4) 0.181(5) Uani 1 1 d . . .
F7 F 0.9729(10) 0.7703(10) 0.7072(7) 0.288(10) Uani 1 1 d . . .

loop_
_atom_site_aniso_label
_atom_site_aniso_U_11
_atom_site_aniso_U_22
_atom_site_aniso_U_33
_atom_site_aniso_U_23
_atom_site_aniso_U_13
_atom_site_aniso_U_12
Ru2 0.0168(3) 0.0111(3) 0.0163(3) -0.0027(2) -0.0020(2) 0.0046(3)
Cl12 0.0302(11) 0.0168(10) 0.0171(9) 0.0021(8) 0.0026(8) 0.0073(8)
P3 0.0174(10) 0.0115(10) 0.0140(10) -0.0007(8) -0.0007(8) 0.0027(8)
P4 0.0227(11) 0.0111(10) 0.0125(10) 0.0004(8) 0.0008(8) 0.0055(8)
C47 0.040(5) 0.025(4) 0.028(4) 0.001(3) -0.013(4) 0.017(4)
C48 0.019(4) 0.022(3) 0.026(4) -0.001(3) -0.013(3) 0.012(3)
C49 0.016(4) 0.020(3) 0.025(4) -0.003(3) -0.008(3) 0.003(3)
C50 0.022(4) 0.019(3) 0.022(3) -0.004(3) -0.007(3) 0.007(3)
C51 0.012(3) 0.022(3) 0.028(4) -0.006(3) -0.003(3) 0.004(3)
C52 0.027(4) 0.026(3) 0.023(4) -0.008(3) -0.008(3) 0.010(3)
C53 0.026(4) 0.021(3) 0.027(4) -0.011(3) -0.014(3) 0.006(3)
C54 0.017(4) 0.027(3) 0.023(4) 0.001(3) -0.003(3) 0.005(3)
C55 0.029(5) 0.025(4) 0.038(5) 0.003(3) 0.006(4) 0.002(4)
C56 0.020(4) 0.042(6) 0.049(6) -0.001(4) 0.003(4) 0.004(4)
C57 0.015(4) 0.015(3) 0.016(3) -0.003(3) 0.003(3) 0.002(3)
C58 0.016(4) 0.017(3) 0.023(3) -0.003(3) 0.000(3) 0.005(3)
C59 0.020(4) 0.012(3) 0.037(4) -0.009(3) -0.003(3) 0.000(3)
C60 0.025(4) 0.030(3) 0.025(4) -0.015(3) -0.006(3) 0.009(3)
C61 0.022(4) 0.034(4) 0.020(3) 0.002(3) -0.003(3) 0.012(3)
C62 0.023(4) 0.023(4) 0.016(3) -0.002(2) 0.000(3) 0.007(3)
C63 0.027(4) 0.010(3) 0.010(3) -0.003(3) 0.001(3) 0.011(3)
C64 0.025(3) 0.015(4) 0.018(4) -0.005(3) 0.005(3) 0.008(3)
C65 0.042(4) 0.026(4) 0.023(4) 0.002(3) 0.000(3) 0.019(3)
C66 0.053(4) 0.018(4) 0.019(4) -0.001(3) 0.010(4) 0.019(3)
C67 0.038(4) 0.008(3) 0.020(4) -0.006(3) 0.008(3) -0.003(3)
C68 0.028(3) 0.020(4) 0.013(4) -0.007(3) 0.002(3) 0.008(3)
C69 0.017(3) 0.013(4) 0.023(3) -0.005(3) 0.002(3) 0.008(3)
C70 0.019(3) 0.019(4) 0.017(3) 0.001(3) 0.000(2) 0.009(3)
C71 0.019(3) 0.018(4) 0.029(3) 0.000(3) -0.002(3) 0.003(3)
C72 0.026(4) 0.023(4) 0.037(4) 0.002(3) 0.011(3) 0.003(3)
C73 0.027(4) 0.028(4) 0.025(4) 0.005(3) 0.009(3) 0.013(3)
C74 0.025(3) 0.015(4) 0.021(3) -0.002(3) 0.003(3) 0.008(3)
C75 0.019(4) 0.007(3) 0.018(3) -0.007(3) -0.005(2) -0.003(3)
C76 0.016(4) 0.024(4) 0.026(3) 0.001(3) -0.005(3) 0.001(3)
C77 0.023(4) 0.019(4) 0.028(3) 0.001(3) -0.014(3) 0.002(3)
C78 0.022(4) 0.020(4) 0.021(4) 0.001(3) -0.006(3) -0.005(3)
C79 0.024(4) 0.013(4) 0.017(3) 0.000(3) 0.001(3) 0.001(3)
C80 0.015(4) 0.010(4) 0.017(3) 0.002(3) 0.002(3) -0.004(3)
C81 0.019(3) 0.014(3) 0.018(3) 0.002(3) 0.000(3) 0.010(3)
C82 0.028(4) 0.012(4) 0.023(3) -0.002(3) -0.002(3) 0.009(3)
C83 0.047(5) 0.022(4) 0.015(3) -0.003(3) 0.003(3) 0.013(3)
C84 0.044(5) 0.026(4) 0.026(3) 0.011(3) 0.010(3) 0.006(3)
C85 0.027(4) 0.019(4) 0.030(4) 0.003(3) 0.003(3) 0.002(3)
C86 0.026(4) 0.019(4) 0.016(3) -0.002(3) -0.002(3) 0.005(3)
C87 0.026(4) 0.012(3) 0.007(3) -0.004(3) -0.002(3) 0.006(3)
C88 0.023(4) 0.022(4) 0.019(4) 0.006(3) 0.003(3) 0.011(3)
C89 0.034(5) 0.018(4) 0.032(4) 0.004(3) 0.003(3) 0.015(3)
C90 0.032(5) 0.019(4) 0.036(5) -0.008(3) 0.005(3) 0.012(4)
C91 0.034(5) 0.024(4) 0.026(4) -0.002(3) 0.008(3) 0.009(3)
C92 0.025(4) 0.016(3) 0.020(4) 0.000(3) 0.001(3) 0.007(3)
Ru1 0.0135(3) 0.0137(3) 0.0138(3) -0.0025(2) -0.0017(2) 0.0027(3)
Cl11 0.0251(10) 0.0192(10) 0.0154(9) 0.0036(8) -0.0001(8) 0.0061(8)
P1 0.0194(10) 0.0120(10) 0.0139(10) -0.0020(8) -0.0024(8) 0.0020(8)
P2 0.0156(10) 0.0110(10) 0.0148(10) -0.0037(8) -0.0014(8) 0.0039(8)
C1 0.032(5) 0.031(4) 0.042(5) 0.007(4) 0.012(4) -0.002(4)
C2 0.022(4) 0.028(3) 0.027(4) -0.003(3) 0.009(3) 0.004(3)
C3 0.020(4) 0.028(3) 0.025(3) -0.008(3) 0.002(3) 0.003(3)
C4 0.014(4) 0.025(3) 0.026(4) -0.010(3) -0.007(3) 0.009(3)
C5 0.015(4) 0.022(3) 0.026(3) -0.006(3) -0.002(3) 0.007(3)
C6 0.017(4) 0.024(3) 0.020(3) -0.007(3) 0.000(3) 0.001(3)
C7 0.012(4) 0.032(3) 0.022(4) -0.001(3) 0.004(3) 0.007(3)
C8 0.023(4) 0.025(3) 0.037(4) -0.003(3) -0.004(4) 0.009(3)
C9 0.065(7) 0.062(7) 0.080(7) 0.024(6) 0.028(6) 0.052(6)
C10 0.045(6) 0.037(5) 0.044(4) 0.010(4) 0.001(4) 0.019(5)
C11 0.018(4) 0.017(3) 0.018(4) -0.003(3) 0.000(3) 0.000(3)
C12 0.031(4) 0.015(3) 0.022(4) -0.001(3) -0.006(3) 0.003(3)
C13 0.026(4) 0.017(4) 0.038(5) -0.003(3) 0.005(3) -0.001(3)
C14 0.025(4) 0.026(4) 0.031(5) -0.015(3) -0.008(3) -0.003(3)
C15 0.028(4) 0.032(4) 0.028(4) -0.007(3) -0.011(3) 0.012(3)
C16 0.031(4) 0.012(3) 0.026(4) -0.001(3) -0.003(3) 0.005(3)
C17 0.047(5) 0.023(4) 0.019(3) 0.000(3) -0.010(4) 0.003(3)
C18 0.060(6) 0.034(5) 0.026(4) 0.015(4) -0.013(4) -0.002(4)
C19 0.056(6) 0.038(5) 0.041(4) 0.026(4) -0.023(4) 0.002(4)
C20 0.041(5) 0.035(5) 0.054(4) 0.023(4) -0.003(4) 0.009(4)
C21 0.046(5) 0.027(4) 0.033(4) 0.017(3) 0.009(4) 0.014(4)
C22 0.016(4) 0.018(4) 0.020(3) 0.002(3) -0.003(3) -0.004(3)
C23 0.022(3) 0.019(4) 0.014(3) 0.005(3) 0.004(2) 0.009(3)
C24 0.029(4) 0.017(4) 0.016(3) 0.000(3) -0.003(3) 0.008(3)
C25 0.047(4) 0.021(4) 0.018(3) -0.002(3) 0.004(3) 0.017(3)
C26 0.034(3) 0.026(4) 0.032(3) 0.011(3) 0.017(3) 0.022(3)
C27 0.023(4) 0.019(4) 0.033(3) 0.008(3) 0.008(3) 0.006(3)
C28 0.024(3) 0.009(3) 0.021(3) 0.000(3) 0.000(2) 0.007(3)
C29 0.019(4) 0.018(4) 0.020(3) -0.003(3) -0.001(3) 0.010(3)
C30 0.012(4) 0.014(4) 0.019(3) -0.001(3) -0.001(3) 0.000(3)
C31 0.026(4) 0.020(4) 0.017(3) -0.004(3) -0.002(3) 0.009(3)
C32 0.026(4) 0.035(5) 0.029(4) -0.005(3) -0.011(3) 0.013(3)
C33 0.037(5) 0.033(5) 0.037(4) -0.002(3) -0.014(3) 0.024(4)
C34 0.030(4) 0.023(4) 0.035(4) -0.007(3) -0.011(3) 0.017(3)
C35 0.015(4) 0.025(3) 0.013(3) -0.008(3) -0.005(3) 0.007(3)
C36 0.033(4) 0.024(3) 0.020(3) -0.006(3) -0.009(3) 0.014(3)
C37 0.047(5) 0.026(4) 0.031(4) -0.012(3) -0.008(4) 0.022(4)
C38 0.038(5) 0.041(4) 0.024(4) -0.016(3) -0.001(3) 0.021(4)
C39 0.020(4) 0.043(4) 0.019(3) -0.006(3) 0.002(3) 0.009(4)
C40 0.021(4) 0.029(4) 0.015(3) -0.005(3) -0.002(3) 0.006(3)
C41 0.017(3) 0.009(3) 0.014(4) -0.010(3) -0.002(3) 0.002(3)
C42 0.019(3) 0.021(4) 0.021(4) -0.005(3) 0.003(3) 0.011(3)
C43 0.035(4) 0.027(4) 0.009(4) 0.001(3) 0.000(3) 0.014(3)
C44 0.029(3) 0.013(4) 0.022(4) -0.006(3) -0.001(3) -0.007(3)
C45 0.013(3) 0.031(4) 0.026(4) -0.006(3) -0.001(3) -0.001(3)
C46 0.018(3) 0.024(4) 0.025(4) -0.004(3) -0.003(3) 0.006(3)
Sb1 0.0331(4) 0.0411(4) 0.0329(3) 0.0137(3) 0.0003(3) 0.0083(3)
F1 0.060(5) 0.086(6) 0.275(12) 0.103(7) -0.055(6) -0.043(4)
F2 0.069(5) 0.149(8) 0.160(8) 0.074(6) 0.052(5) 0.072(5)
F3 0.241(12) 0.138(8) 0.064(5) 0.030(5) 0.040(6) 0.096(8)
F4 0.079(5) 0.048(4) 0.123(6) 0.013(4) -0.044(4) -0.001(4)
F5 0.072(4) 0.067(5) 0.105(5) 0.009(4) -0.001(4) 0.043(4)
F6 0.170(8) 0.073(5) 0.039(4) 0.000(3) 0.000(4) 0.064(5)
Sb2 0.0351(4) 0.0316(4) 0.0626(5) 0.0102(3) 0.0125(3) 0.0118(3)
Cl3 0.100(3) 0.086(2) 0.0525(18) 0.0079(16) 0.0299(17) 0.003(2)
Cl4 0.0418(15) 0.0460(16) 0.0727(18) 0.0048(13) 0.0069(13) 0.0117(12)
Cl7 0.0589(19) 0.102(3) 0.0592(18) 0.0248(17) -0.0066(14) 0.0174(18)
Cl8 0.095(3) 0.081(2) 0.096(2) -0.0102(19) 0.032(2) 0.034(2)
Cl9 0.058(2) 0.052(2) 0.229(5) -0.031(3) -0.013(3) 0.0181(17)
Cl10 0.090(2) 0.081(2) 0.079(2) 0.0068(18) 0.0047(19) 0.0367(19)
C93 0.066(7) 0.077(8) 0.053(7) 0.022(5) 0.017(5) 0.036(6)
C95 0.107(12) 0.26(2) 0.073(9) 0.032(10) -0.014(6) 0.125(14)
C96 0.081(5) 0.060(7) 0.046(6) 0.004(5) 0.013(6) 0.018(6)
C94 0.094(18) 0.073(8) 0.082(10) -0.014(9) -0.037(11) 0.000(12)
C94A 0.095(14) 0.084(13) 0.119(13) 0.023(10) -0.031(13) 0.025(11)
Cl1 0.085(6) 0.063(5) 0.119(7) 0.028(4) -0.021(5) 0.019(3)
Cl1A 0.079(9) 0.149(16) 0.051(10) 0.043(9) -0.001(7) 0.054(10)
Cl2 0.098(3) 0.111(3) 0.160(4) 0.068(3) -0.006(3) 0.025(2)
F12 0.077(5) 0.053(4) 0.117(6) -0.021(4) 0.031(4) 0.004(4)
F11 0.063(4) 0.062(4) 0.117(6) -0.001(4) 0.032(4) 0.017(3)
F10 0.075(6) 0.061(5) 0.51(2) 0.074(9) 0.107(9) 0.043(5)
F9 0.099(7) 0.028(4) 0.48(2) -0.014(7) 0.146(10) 0.001(4)
F8 0.206(11) 0.228(12) 0.046(5) 0.029(6) 0.034(6) 0.002(9)
F7 0.225(14) 0.36(2) 0.217(13) 0.235(14) -0.060(11) -0.008(13)

loop_
_atom_type_symbol
_atom_type_description
_atom_type_scat_dispersion_real
_atom_type_scat_dispersion_imag
_atom_type_scat_source
C C 0.0033 0.0016 'International Tables Vol C Tables 4.2.6.8 and 6.1.1.4'
H H 0.0000 0.0000 'International Tables Vol C Tables 4.2.6.8 and 6.1.1.4'
F F 0.0171 0.0103 'International Tables Vol C Tables 4.2.6.8 and 6.1.1.4'
P P 0.1023 0.0942 'International Tables Vol C Tables 4.2.6.8 and 6.1.1.4'
Cl Cl 0.1484 0.1585 'International Tables Vol C Tables 4.2.6.8 and 6.1.1.4'
Ru Ru -1.2594 0.8363 'International Tables Vol C Tables 4.2.6.8 and 6.1.1.4'
Sb Sb -0.5866 1.5461 'International Tables Vol C Tables 4.2.6.8 and 6.1.1.4'

loop_
_geom_angle_atom_site_label_1
_geom_angle_atom_site_label_2
_geom_angle_atom_site_label_3
_geom_angle
_geom_angle_site_symmetry_1
_geom_angle_site_symmetry_3
_geom_angle_publ_flag
Cl12 Ru2 P3 89.39(7) . . ?
Cl12 Ru2 P4 84.15(6) . . ?
Cl12 Ru2 C48 141.3(2) . . ?
Cl12 Ru2 C49 155.5(2) . . ?
Cl12 Ru2 C50 121.3(2) . . ?
Cl12 Ru2 C51 90.2(2) . . ?
Cl12 Ru2 C52 83.6(2) . . ?
Cl12 Ru2 C53 105.9(2) . . ?
P3 Ru2 P4 90.99(7) . . ?
P3 Ru2 C48 129.3(2) . . ?
P3 Ru2 C49 99.7(2) . . ?
P3 Ru2 C50 92.8(2) . . ?
P3 Ru2 C51 110.97(19) . . ?
P3 Ru2 C52 146.0(2) . . ?
P3 Ru2 C53 164.0(2) . . ?
P4 Ru2 C48 93.06(19) . . ?
P4 Ru2 C49 118.1(2) . . ?
P4 Ru2 C50 154.3(2) . . ?
P4 Ru2 C51 157.29(19) . . ?
P4 Ru2 C52 121.1(2) . . ?
P4 Ru2 C53 95.0(2) . . ?
C48 Ru2 C49 36.5(3) . . ?
C48 Ru2 C50 65.1(3) . . ?
C48 Ru2 C51 77.8(3) . . ?
C48 Ru2 C52 64.9(3) . . ?
C48 Ru2 C53 35.7(3) . . ?
C49 Ru2 C50 36.2(2) . . ?
C49 Ru2 C51 65.3(3) . . ?
C49 Ru2 C52 76.1(3) . . ?
C49 Ru2 C53 64.4(3) . . ?
C50 Ru2 C51 35.5(3) . . ?
C50 Ru2 C52 63.7(3) . . ?
C50 Ru2 C53 75.5(3) . . ?
C51 Ru2 C52 36.3(3) . . ?
C51 Ru2 C53 65.4(3) . . ?
C52 Ru2 C53 36.1(3) . . ?
Ru2 P3 C57 109.8(2) . . ?
Ru2 P3 C63 116.5(2) . . ?
Ru2 P3 C69 120.1(2) . . ?
C57 P3 C63 101.2(3) . . ?
C57 P3 C69 103.5(3) . . ?
C63 P3 C69 103.5(3) . . ?
Ru2 P4 C80 112.7(2) . . ?
Ru2 P4 C81 119.9(2) . . ?
Ru2 P4 C87 109.4(2) . . ?
C80 P4 C81 102.6(3) . . ?
C80 P4 C87 107.1(3) . . ?
C81 P4 C87 104.2(3) . . ?
H47A C47 H47B 109.5 . . ?
H47A C47 H47C 109.5 . . ?
H47A C47 C48 109.5 . . ?
H47B C47 H47C 109.5 . . ?
H47B C47 C48 109.5 . . ?
H47C C47 C48 109.5 . . ?
Ru2 C48 C47 132.9(5) . . ?
Ru2 C48 C49 70.3(4) . . ?
Ru2 C48 C53 70.9(4) . . ?
C47 C48 C49 121.5(7) . . ?
C47 C48 C53 121.2(7) . . ?
C49 C48 C53 117.2(7) . . ?
Ru2 C49 C48 73.2(4) . . ?
Ru2 C49 H49 126.9 . . ?
Ru2 C49 C50 71.9(4) . . ?
C48 C49 H49 120.0 . . ?
C48 C49 C50 120.1(7) . . ?
H49 C49 C50 120.0 . . ?
Ru2 C50 C49 71.9(4) . . ?
Ru2 C50 H50 128.0 . . ?
Ru2 C50 C51 74.2(4) . . ?
C49 C50 H50 118.2 . . ?
C49 C50 C51 123.5(7) . . ?
H50 C50 C51 118.2 . . ?
Ru2 C51 C50 70.3(4) . . ?
Ru2 C51 C52 69.1(4) . . ?
Ru2 C51 C54 131.3(5) . . ?
C50 C51 C52 115.1(7) . . ?
C50 C51 C54 125.4(7) . . ?
C52 C51 C54 119.6(7) . . ?
Ru2 C52 C51 74.6(4) . . ?
Ru2 C52 H52 125.8 . . ?
Ru2 C52 C53 72.9(5) . . ?
C51 C52 H52 118.5 . . ?
C51 C52 C53 122.9(8) . . ?
H52 C52 C53 118.5 . . ?
Ru2 C53 C48 73.4(4) . . ?
Ru2 C53 C52 70.9(4) . . ?
Ru2 C53 H53 128.6 . . ?
C48 C53 C52 121.2(7) . . ?
C48 C53 H53 119.4 . . ?
C52 C53 H53 119.4 . . ?
C51 C54 H54 108.5 . . ?
C51 C54 C55 113.7(6) . . ?
C51 C54 C56 107.7(6) . . ?
H54 C54 C55 108.5 . . ?
H54 C54 C56 108.5 . . ?
C55 C54 C56 109.7(7) . . ?
C54 C55 H55A 109.5 . . ?
C54 C55 H55B 109.5 . . ?
C54 C55 H55C 109.5 . . ?
H55A C55 H55B 109.5 . . ?
H55A C55 H55C 109.5 . . ?
H55B C55 H55C 109.5 . . ?
C54 C56 H56A 109.5 . . ?
C54 C56 H56B 109.5 . . ?
C54 C56 H56C 109.5 . . ?
H56A C56 H56B 109.5 . . ?
H56A C56 H56C 109.5 . . ?
H56B C56 H56C 109.5 . . ?
P3 C57 C58 121.7(5) . . ?
P3 C57 C62 120.2(5) . . ?
C58 C57 C62 118.1(7) . . ?
C57 C58 H58 119.6 . . ?
C57 C58 C59 120.7(7) . . ?
H58 C58 C59 119.6 . . ?
C58 C59 H59 119.8 . . ?
C58 C59 C60 120.3(7) . . ?
H59 C59 C60 119.8 . . ?
C59 C60 H60 120.3 . . ?
C59 C60 C61 119.4(7) . . ?
H60 C60 C61 120.3 . . ?
C60 C61 H61 119.9 . . ?
C60 C61 C62 120.2(7) . . ?
H61 C61 C62 119.9 . . ?
C57 C62 C61 121.3(7) . . ?
C57 C62 H62 119.4 . . ?
C61 C62 H62 119.4 . . ?
P3 C63 C64 121.3(6) . . ?
P3 C63 C68 118.0(6) . . ?
C64 C63 C68 120.3(7) . . ?
C63 C64 H64 120.2 . . ?
C63 C64 C65 119.7(7) . . ?
H64 C64 C65 120.2 . . ?
C64 C65 H65 120.0 . . ?
C64 C65 C66 120.0(8) . . ?
H65 C65 C66 120.0 . . ?
C65 C66 H66 120.3 . . ?
C65 C66 C67 119.4(7) . . ?
H66 C66 C67 120.3 . . ?
C66 C67 H67 119.6 . . ?
C66 C67 C68 120.7(7) . . ?
H67 C67 C68 119.6 . . ?
C63 C68 C67 119.8(7) . . ?
C63 C68 H68 120.1 . . ?
C67 C68 H68 120.1 . . ?
P3 C69 C70 122.4(5) . . ?
P3 C69 C74 119.4(5) . . ?
C70 C69 C74 118.3(6) . . ?
C69 C70 C71 119.0(7) . . ?
C69 C70 C75 126.9(6) . . ?
C71 C70 C75 114.0(6) . . ?
C70 C71 H71 118.9 . . ?
C70 C71 C72 122.2(7) . . ?
H71 C71 C72 118.9 . . ?
C71 C72 H72 120.4 . . ?
C71 C72 C73 119.2(7) . . ?
H72 C72 C73 120.4 . . ?
C72 C73 H73 120.1 . . ?
C72 C73 C74 119.7(7) . . ?
H73 C73 C74 120.1 . . ?
C69 C74 C73 121.5(7) . . ?
C69 C74 H74 119.3 . . ?
C73 C74 H74 119.3 . . ?
C70 C75 C76 116.4(7) . . ?
C70 C75 C80 124.0(6) . . ?
C76 C75 C80 119.4(7) . . ?
C75 C76 H76 119.4 . . ?
C75 C76 C77 121.2(7) . . ?
H76 C76 C77 119.4 . . ?
C76 C77 H77 119.8 . . ?
C76 C77 C78 120.3(7) . . ?
H77 C77 C78 119.8 . . ?
C77 C78 H78 120.3 . . ?
C77 C78 C79 119.4(7) . . ?
H78 C78 C79 120.3 . . ?
C78 C79 H79 119.3 . . ?
C78 C79 C80 121.4(7) . . ?
H79 C79 C80 119.3 . . ?
P4 C80 C75 121.3(5) . . ?
P4 C80 C79 120.5(6) . . ?
C75 C80 C79 118.1(7) . . ?
P4 C81 C82 121.4(6) . . ?
P4 C81 C86 119.7(5) . . ?
C82 C81 C86 118.8(7) . . ?
C81 C82 H82 119.5 . . ?
C81 C82 C83 121.0(7) . . ?
H82 C82 C83 119.5 . . ?
C82 C83 H83 120.2 . . ?
C82 C83 C84 119.5(7) . . ?
H83 C83 C84 120.2 . . ?
C83 C84 H84 120.1 . . ?
C83 C84 C85 119.9(7) . . ?
H84 C84 C85 120.1 . . ?
C84 C85 H85 119.6 . . ?
C84 C85 C86 120.9(7) . . ?
H85 C85 C86 119.6 . . ?
C81 C86 C85 119.9(7) . . ?
C81 C86 H86 120.1 . . ?
C85 C86 H86 120.1 . . ?
P4 C87 C88 121.1(5) . . ?
P4 C87 C92 119.2(5) . . ?
C88 C87 C92 119.4(7) . . ?
C87 C88 H88 120.0 . . ?
C87 C88 C89 120.0(7) . . ?
H88 C88 C89 120.0 . . ?
C88 C89 H89 120.0 . . ?
C88 C89 C90 120.0(7) . . ?
H89 C89 C90 120.0 . . ?
C89 C90 H90 120.1 . . ?
C89 C90 C91 119.8(7) . . ?
H90 C90 C91 120.1 . . ?
C90 C91 H91 119.8 . . ?
C90 C91 C92 120.3(7) . . ?
H91 C91 C92 119.8 . . ?
C87 C92 C91 120.4(7) . . ?
C87 C92 H92 119.8 . . ?
C91 C92 H92 119.8 . . ?
Cl11 Ru1 P1 84.61(7) . . ?
Cl11 Ru1 P2 90.14(7) . . ?
Cl11 Ru1 C2 140.7(2) . . ?
Cl11 Ru1 C3 105.6(2) . . ?
Cl11 Ru1 C4 84.6(2) . . ?
Cl11 Ru1 C5 92.43(19) . . ?
Cl11 Ru1 C6 123.4(2) . . ?
Cl11 Ru1 C7 157.3(2) . . ?
P1 Ru1 P2 89.68(7) . . ?
P1 Ru1 C2 93.6(2) . . ?
P1 Ru1 C3 98.1(2) . . ?
P1 Ru1 C4 124.49(19) . . ?
P1 Ru1 C5 160.74(19) . . ?
P1 Ru1 C6 152.0(2) . . ?
P1 Ru1 C7 116.1(2) . . ?
P2 Ru1 C2 129.2(2) . . ?
P2 Ru1 C3 162.94(19) . . ?
P2 Ru1 C4 144.5(2) . . ?
P2 Ru1 C5 109.39(18) . . ?
P2 Ru1 C6 91.19(19) . . ?
P2 Ru1 C7 98.60(19) . . ?
C2 Ru1 C3 35.6(3) . . ?
C2 Ru1 C4 64.2(3) . . ?
C2 Ru1 C5 76.7(3) . . ?
C2 Ru1 C6 64.7(3) . . ?
C2 Ru1 C7 36.4(3) . . ?
C3 Ru1 C4 35.2(3) . . ?
C3 Ru1 C5 64.3(3) . . ?
C3 Ru1 C6 74.8(3) . . ?
C3 Ru1 C7 64.3(3) . . ?
C4 Ru1 C5 36.3(2) . . ?
C4 Ru1 C6 63.6(3) . . ?
C4 Ru1 C7 76.2(3) . . ?
C5 Ru1 C6 35.2(3) . . ?
C5 Ru1 C7 64.9(3) . . ?
C6 Ru1 C7 36.2(3) . . ?
Ru1 P1 C11 110.7(3) . . ?
Ru1 P1 C22 119.4(3) . . ?
Ru1 P1 C23 111.7(2) . . ?
C11 P1 C22 104.1(3) . . ?
C11 P1 C23 105.8(3) . . ?
C22 P1 C23 104.0(3) . . ?
Ru1 P2 C30 122.8(2) . . ?
Ru1 P2 C35 110.2(2) . . ?
Ru1 P2 C41 114.3(2) . . ?
C30 P2 C35 103.4(3) . . ?
C30 P2 C41 102.8(3) . . ?
C35 P2 C41 100.8(3) . . ?
H1A C1 H1B 109.5 . . ?
H1A C1 H1C 109.5 . . ?
H1A C1 C2 109.5 . . ?
H1B C1 H1C 109.5 . . ?
H1B C1 C2 109.5 . . ?
H1C C1 C2 109.5 . . ?
Ru1 C2 C1 133.1(6) . . ?
Ru1 C2 C3 71.5(4) . . ?
Ru1 C2 C7 69.6(4) . . ?
C1 C2 C3 120.1(7) . . ?
C1 C2 C7 122.5(7) . . ?
C3 C2 C7 117.3(7) . . ?
Ru1 C3 C2 72.9(5) . . ?
Ru1 C3 H3 128.8 . . ?
Ru1 C3 C4 71.6(4) . . ?
C2 C3 H3 119.1 . . ?
C2 C3 C4 121.8(7) . . ?
H3 C3 C4 119.1 . . ?
Ru1 C4 C3 73.2(4) . . ?
Ru1 C4 H4 124.7 . . ?
Ru1 C4 C5 74.9(4) . . ?
C3 C4 H4 118.9 . . ?
C3 C4 C5 122.2(7) . . ?
H4 C4 C5 118.9 . . ?
Ru1 C5 C4 68.8(4) . . ?
Ru1 C5 C6 69.3(4) . . ?
Ru1 C5 C8 137.3(5) . . ?
C4 C5 C6 115.0(7) . . ?
C4 C5 C8 123.4(7) . . ?
C6 C5 C8 121.2(7) . . ?
Ru1 C6 C5 75.5(4) . . ?
Ru1 C6 H6 127.4 . . ?
Ru1 C6 C7 71.2(4) . . ?
C5 C6 H6 118.2 . . ?
C5 C6 C7 123.6(7) . . ?
H6 C6 C7 118.2 . . ?
Ru1 C7 C2 73.9(4) . . ?
Ru1 C7 C6 72.6(4) . . ?
Ru1 C7 H7 125.0 . . ?
C2 C7 C6 119.8(7) . . ?
C2 C7 H7 120.1 . . ?
C6 C7 H7 120.1 . . ?
C5 C8 H8 108.3 . . ?
C5 C8 C9 105.4(7) . . ?
C5 C8 C10 116.9(7) . . ?
H8 C8 C9 108.3 . . ?
H8 C8 C10 108.3 . . ?
C9 C8 C10 109.3(7) . . ?
C8 C9 H9A 109.5 . . ?
C8 C9 H9B 109.5 . . ?
C8 C9 H9C 109.5 . . ?
H9A C9 H9B 109.5 . . ?
H9A C9 H9C 109.5 . . ?
H9B C9 H9C 109.5 . . ?
C8 C10 H10A 109.5 . . ?
C8 C10 H10B 109.5 . . ?
C8 C10 H10C 109.5 . . ?
H10A C10 H10B 109.5 . . ?
H10A C10 H10C 109.5 . . ?
H10B C10 H10C 109.5 . . ?
P1 C11 C12 122.3(6) . . ?
P1 C11 C16 118.4(6) . . ?
C12 C11 C16 119.3(7) . . ?
C11 C12 H12 120.3 . . ?
C11 C12 C13 119.3(7) . . ?
H12 C12 C13 120.3 . . ?
C12 C13 H13 119.5 . . ?
C12 C13 C14 121.0(8) . . ?
H13 C13 C14 119.5 . . ?
C13 C14 H14 120.4 . . ?
C13 C14 C15 119.3(7) . . ?
H14 C14 C15 120.4 . . ?
C14 C15 H15 120.1 . . ?
C14 C15 C16 119.9(7) . . ?
H15 C15 C16 120.1 . . ?
C11 C16 C15 121.1(7) . . ?
C11 C16 H16 119.4 . . ?
C15 C16 H16 119.4 . . ?
H17 C17 C18 119.4 . . ?
H17 C17 C22 119.4 . . ?
C18 C17 C22 121.3(9) . . ?
C17 C18 H18 120.1 . . ?
C17 C18 C19 119.8(9) . . ?
H18 C18 C19 120.1 . . ?
C18 C19 H19 119.6 . . ?
C18 C19 C20 120.8(8) . . ?
H19 C19 C20 119.6 . . ?
C19 C20 H20 120.4 . . ?
C19 C20 C21 119.2(9) . . ?
H20 C20 C21 120.4 . . ?
C20 C21 H21 119.8 . . ?
C20 C21 C22 120.4(8) . . ?
H21 C21 C22 119.8 . . ?
P1 C22 C17 121.2(6) . . ?
P1 C22 C21 120.4(6) . . ?
C17 C22 C21 118.4(7) . . ?
P1 C23 C24 119.6(6) . . ?
P1 C23 C28 121.9(5) . . ?
C24 C23 C28 118.2(7) . . ?
C23 C24 H24 119.3 . . ?
C23 C24 C25 121.3(7) . . ?
H24 C24 C25 119.3 . . ?
C24 C25 H25 119.7 . . ?
C24 C25 C26 120.5(7) . . ?
H25 C25 C26 119.7 . . ?
C25 C26 H26 120.9 . . ?
C25 C26 C27 118.2(7) . . ?
H26 C26 C27 120.9 . . ?
C26 C27 H27 119.0 . . ?
C26 C27 C28 122.1(7) . . ?
H27 C27 C28 119.0 . . ?
C23 C28 C27 119.5(7) . . ?
C23 C28 C29 124.2(6) . . ?
C27 C28 C29 115.9(7) . . ?
C28 C29 C30 127.9(6) . . ?
C28 C29 C34 112.9(6) . . ?
C30 C29 C34 119.1(7) . . ?
P2 C30 C29 123.8(5) . . ?
P2 C30 C31 119.0(5) . . ?
C29 C30 C31 116.9(6) . . ?
C30 C31 H31 118.5 . . ?
C30 C31 C32 123.0(7) . . ?
H31 C31 C32 118.5 . . ?
C31 C32 H32 119.8 . . ?
C31 C32 C33 120.4(7) . . ?
H32 C32 C33 119.8 . . ?
C32 C33 H33 120.9 . . ?
C32 C33 C34 118.2(7) . . ?
H33 C33 C34 120.9 . . ?
C29 C34 C33 122.3(7) . . ?
C29 C34 H34 118.9 . . ?
C33 C34 H34 118.9 . . ?
P2 C35 C36 122.3(6) . . ?
P2 C35 C40 120.0(6) . . ?
C36 C35 C40 117.5(7) . . ?
C35 C36 H36 119.4 . . ?
C35 C36 C37 121.2(8) . . ?
H36 C36 C37 119.4 . . ?
C36 C37 H37 120.8 . . ?
C36 C37 C38 118.3(8) . . ?
H37 C37 C38 120.8 . . ?
C37 C38 H38 118.9 . . ?
C37 C38 C39 122.3(8) . . ?
H38 C38 C39 118.9 . . ?
C38 C39 H39 120.8 . . ?
C38 C39 C40 118.4(8) . . ?
H39 C39 C40 120.8 . . ?
C35 C40 C39 122.3(8) . . ?
C35 C40 H40 118.9 . . ?
C39 C40 H40 118.9 . . ?
P2 C41 C42 118.0(6) . . ?
P2 C41 C46 122.5(6) . . ?
C42 C41 C46 119.0(7) . . ?
C41 C42 H42 119.4 . . ?
C41 C42 C43 121.2(7) . . ?
H42 C42 C43 119.4 . . ?
C42 C43 H43 120.0 . . ?
C42 C43 C44 120.0(7) . . ?
H43 C43 C44 120.0 . . ?
C43 C44 H44 120.1 . . ?
C43 C44 C45 119.8(7) . . ?
H44 C44 C45 120.1 . . ?
C44 C45 H45 119.7 . . ?
C44 C45 C46 120.6(7) . . ?
H45 C45 C46 119.7 . . ?
C41 C46 C45 119.5(7) . . ?
C41 C46 H46 120.3 . . ?
C45 C46 H46 120.3 . . ?
F1 Sb1 F2 90.4(4) . . ?
F1 Sb1 F3 91.7(5) . . ?
F1 Sb1 F4 177.7(4) . . ?
F1 Sb1 F5 92.9(4) . . ?
F1 Sb1 F6 92.7(4) . . ?
F2 Sb1 F3 90.3(4) . . ?
F2 Sb1 F4 87.4(3) . . ?
F2 Sb1 F5 176.3(4) . . ?
F2 Sb1 F6 89.1(3) . . ?
F3 Sb1 F4 87.7(4) . . ?
F3 Sb1 F5 87.9(4) . . ?
F3 Sb1 F6 175.6(4) . . ?
F4 Sb1 F5 89.4(3) . . ?
F4 Sb1 F6 87.9(3) . . ?
F5 Sb1 F6 92.5(3) . . ?
F12 Sb2 F11 90.1(3) . . ?
F12 Sb2 F10 88.8(3) . . ?
F12 Sb2 F9 175.2(6) . . ?
F12 Sb2 F8 85.7(4) . . ?
F12 Sb2 F7 86.8(6) . . ?
F11 Sb2 F10 178.8(3) . . ?
F11 Sb2 F9 89.8(3) . . ?
F11 Sb2 F8 90.5(5) . . ?
F11 Sb2 F7 85.6(6) . . ?
F10 Sb2 F9 91.4(4) . . ?
F10 Sb2 F8 89.0(6) . . ?
F10 Sb2 F7 94.8(7) . . ?
F9 Sb2 F8 99.0(6) . . ?
F9 Sb2 F7 88.4(7) . . ?
F8 Sb2 F7 171.6(7) . . ?
Cl3 C93 Cl4 114.7(6) . . ?
Cl3 C93 H93A 108.6 . . ?
Cl3 C93 H93B 108.6 . . ?
Cl4 C93 H93A 108.6 . . ?
Cl4 C93 H93B 108.6 . . ?
H93A C93 H93B 107.6 . . ?
Cl7 C95 Cl8 108.9(7) . . ?
Cl7 C95 H95A 109.9 . . ?
Cl7 C95 H95B 109.9 . . ?
Cl8 C95 H95A 109.9 . . ?
Cl8 C95 H95B 109.9 . . ?
H95A C95 H95B 108.3 . . ?
Cl9 C96 Cl10 112.0(6) . . ?
Cl9 C96 H96A 109.2 . . ?
Cl9 C96 H96B 109.2 . . ?
Cl10 C96 H96A 109.2 . . ?
Cl10 C96 H96B 109.2 . . ?
H96A C96 H96B 107.9 . . ?
H94A C94 H94B 108.1 . . ?
H94A C94 Cl1 109.5 . . ?
H94A C94 Cl2 109.5 . . ?
H94B C94 Cl1 109.5 . . ?
H94B C94 Cl2 109.5 . . ?
Cl1 C94 Cl2 111(2) . . ?
H94C C94A H94D 107.4 . . ?
H94C C94A Cl1A 108.3 . . ?
H94C C94A Cl2 108.3 . . ?
H94D C94A Cl1A 108.3 . . ?
H94D C94A Cl2 108.3 . . ?
Cl1A C94A Cl2 116(6) . . ?
C94 Cl2 C94A 13(5) . . ?

loop_
_geom_bond_atom_site_label_1
_geom_bond_atom_site_label_2
_geom_bond_distance
_geom_bond_site_symmetry_2
_geom_bond_publ_flag
Ru2 Cl12 2.3820(18) . ?
Ru2 P3 2.380(2) . ?
Ru2 P4 2.335(2) . ?
Ru2 C48 2.297(7) . ?
Ru2 C49 2.260(7) . ?
Ru2 C50 2.260(7) . ?
Ru2 C51 2.310(7) . ?
Ru2 C52 2.239(8) . ?
Ru2 C53 2.265(8) . ?
P3 C57 1.848(7) . ?
P3 C63 1.835(7) . ?
P3 C69 1.837(7) . ?
P4 C80 1.824(7) . ?
P4 C81 1.830(7) . ?
P4 C87 1.838(7) . ?
C47 H47A 0.980 . ?
C47 H47B 0.980 . ?
C47 H47C 0.980 . ?
C47 C48 1.486(10) . ?
C48 C49 1.427(10) . ?
C48 C53 1.398(11) . ?
C49 H49 0.950 . ?
C49 C50 1.404(10) . ?
C50 H50 0.950 . ?
C50 C51 1.395(10) . ?
C51 C52 1.418(10) . ?
C51 C54 1.508(10) . ?
C52 H52 0.950 . ?
C52 C53 1.397(10) . ?
C53 H53 0.950 . ?
C54 H54 1.000 . ?
C54 C55 1.511(11) . ?
C54 C56 1.519(11) . ?
C55 H55A 0.980 . ?
C55 H55B 0.980 . ?
C55 H55C 0.980 . ?
C56 H56A 0.980 . ?
C56 H56B 0.980 . ?
C56 H56C 0.980 . ?
C57 C58 1.384(9) . ?
C57 C62 1.396(10) . ?
C58 H58 0.950 . ?
C58 C59 1.397(10) . ?
C59 H59 0.950 . ?
C59 C60 1.379(11) . ?
C60 H60 0.950 . ?
C60 C61 1.385(11) . ?
C61 H61 0.950 . ?
C61 C62 1.379(10) . ?
C62 H62 0.950 . ?
C63 C64 1.365(10) . ?
C63 C68 1.397(10) . ?
C64 H64 0.950 . ?
C64 C65 1.406(10) . ?
C65 H65 0.950 . ?
C65 C66 1.390(11) . ?
C66 H66 0.950 . ?
C66 C67 1.377(11) . ?
C67 H67 0.950 . ?
C67 C68 1.380(10) . ?
C68 H68 0.950 . ?
C69 C70 1.404(10) . ?
C69 C74 1.394(10) . ?
C70 C71 1.398(10) . ?
C70 C75 1.512(10) . ?
C71 H71 0.950 . ?
C71 C72 1.370(10) . ?
C72 H72 0.950 . ?
C72 C73 1.381(11) . ?
C73 H73 0.950 . ?
C73 C74 1.396(10) . ?
C74 H74 0.950 . ?
C75 C76 1.397(10) . ?
C75 C80 1.394(10) . ?
C76 H76 0.950 . ?
C76 C77 1.374(10) . ?
C77 H77 0.950 . ?
C77 C78 1.385(11) . ?
C78 H78 0.950 . ?
C78 C79 1.370(10) . ?
C79 H79 0.950 . ?
C79 C80 1.424(10) . ?
C81 C82 1.390(10) . ?
C81 C86 1.399(10) . ?
C82 H82 0.950 . ?
C82 C83 1.370(10) . ?
C83 H83 0.950 . ?
C83 C84 1.394(11) . ?
C84 H84 0.950 . ?
C84 C85 1.373(11) . ?
C85 H85 0.950 . ?
C85 C86 1.372(10) . ?
C86 H86 0.950 . ?
C87 C88 1.392(9) . ?
C87 C92 1.385(10) . ?
C88 H88 0.950 . ?
C88 C89 1.405(10) . ?
C89 H89 0.950 . ?
C89 C90 1.385(11) . ?
C90 H90 0.950 . ?
C90 C91 1.384(10) . ?
C91 H91 0.950 . ?
C91 C92 1.395(10) . ?
C92 H92 0.950 . ?
Ru1 Cl11 2.3976(18) . ?
Ru1 P1 2.340(2) . ?
Ru1 P2 2.3732(19) . ?
Ru1 C2 2.303(8) . ?
Ru1 C3 2.284(8) . ?
Ru1 C4 2.265(7) . ?
Ru1 C5 2.344(7) . ?
Ru1 C6 2.265(7) . ?
Ru1 C7 2.247(7) . ?
P1 C11 1.832(7) . ?
P1 C22 1.825(7) . ?
P1 C23 1.835(7) . ?
P2 C30 1.827(7) . ?
P2 C35 1.849(7) . ?
P2 C41 1.829(7) . ?
C1 H1A 0.980 . ?
C1 H1B 0.980 . ?
C1 H1C 0.980 . ?
C1 C2 1.507(11) . ?
C2 C3 1.403(11) . ?
C2 C7 1.422(10) . ?
C3 H3 0.950 . ?
C3 C4 1.376(10) . ?
C4 H4 0.950 . ?
C4 C5 1.436(10) . ?
C5 C6 1.395(10) . ?
C5 C8 1.498(10) . ?
C6 H6 0.950 . ?
C6 C7 1.403(10) . ?
C7 H7 0.950 . ?
C8 H8 1.000 . ?
C8 C9 1.529(11) . ?
C8 C10 1.533(11) . ?
C9 H9A 0.980 . ?
C9 H9B 0.980 . ?
C9 H9C 0.980 . ?
C10 H10A 0.980 . ?
C10 H10B 0.980 . ?
C10 H10C 0.980 . ?
C11 C12 1.381(10) . ?
C11 C16 1.396(10) . ?
C12 H12 0.950 . ?
C12 C13 1.409(10) . ?
C13 H13 0.950 . ?
C13 C14 1.377(11) . ?
C14 H14 0.950 . ?
C14 C15 1.395(11) . ?
C15 H15 0.950 . ?
C15 C16 1.378(10) . ?
C16 H16 0.950 . ?
C17 H17 0.950 . ?
C17 C18 1.368(11) . ?
C17 C22 1.396(10) . ?
C18 H18 0.950 . ?
C18 C19 1.366(14) . ?
C19 H19 0.950 . ?
C19 C20 1.391(13) . ?
C20 H20 0.950 . ?
C20 C21 1.388(11) . ?
C21 H21 0.950 . ?
C21 C22 1.389(11) . ?
C23 C24 1.407(10) . ?
C23 C28 1.391(10) . ?
C24 H24 0.950 . ?
C24 C25 1.356(10) . ?
C25 H25 0.950 . ?
C25 C26 1.390(11) . ?
C26 H26 0.950 . ?
C26 C27 1.384(11) . ?
C27 H27 0.950 . ?
C27 C28 1.373(10) . ?
C28 C29 1.512(10) . ?
C29 C30 1.402(10) . ?
C29 C34 1.420(10) . ?
C30 C31 1.422(9) . ?
C31 H31 0.950 . ?
C31 C32 1.364(10) . ?
C32 H32 0.950 . ?
C32 C33 1.391(11) . ?
C33 H33 0.950 . ?
C33 C34 1.387(10) . ?
C34 H34 0.950 . ?
C35 C36 1.373(10) . ?
C35 C40 1.394(10) . ?
C36 H36 0.950 . ?
C36 C37 1.397(10) . ?
C37 H37 0.950 . ?
C37 C38 1.371(11) . ?
C38 H38 0.950 . ?
C38 C39 1.358(11) . ?
C39 H39 0.950 . ?
C39 C40 1.370(10) . ?
C40 H40 0.950 . ?
C41 C42 1.389(10) . ?
C41 C46 1.396(10) . ?
C42 H42 0.950 . ?
C42 C43 1.370(10) . ?
C43 H43 0.950 . ?
C43 C44 1.372(11) . ?
C44 H44 0.950 . ?
C44 C45 1.391(11) . ?
C45 H45 0.950 . ?
C45 C46 1.379(10) . ?
C46 H46 0.950 . ?
Sb1 F1 1.815(6) . ?
Sb1 F2 1.858(7) . ?
Sb1 F3 1.865(7) . ?
Sb1 F4 1.870(6) . ?
Sb1 F5 1.824(6) . ?
Sb1 F6 1.836(6) . ?
Sb2 F12 1.871(6) . ?
Sb2 F11 1.806(6) . ?
Sb2 F10 1.795(8) . ?
Sb2 F9 1.805(7) . ?
Sb2 F8 1.757(8) . ?
Sb2 F7 1.818(11) . ?
Cl3 C93 1.732(10) . ?
Cl4 C93 1.739(10) . ?
Cl7 C95 1.772(14) . ?
Cl8 C95 1.806(14) . ?
Cl9 C96 1.761(12) . ?
Cl10 C96 1.713(11) . ?
C93 H93A 0.990 . ?
C93 H93B 0.990 . ?
C95 H95A 0.990 . ?
C95 H95B 0.990 . ?
C96 H96A 0.990 . ?
C96 H96B 0.990 . ?
C94 H94A 0.990 . ?
C94 H94B 0.990 . ?
C94 Cl1 1.74(4) . ?
C94 Cl2 1.74(4) . ?
C94A H94C 0.990 . ?
C94A H94D 0.990 . ?
C94A Cl1A 1.85(9) . ?
C94A Cl2 1.57(9) . ?
